data_2011392
loop_
_publ_author_name
'Sveshnikov, Nikolay N.'
'Dickman, Michael H.'
'Pope, Michael T.'

_publ_section_title
;Bis(dimethyl
 sulfoxide-<i>S</i>)tetrakis(\m-<i>p</i>-hydroxybenzoato-<i>O</i>:<i>O</i>')dirhodium(II)--tetrakis(\m-butyrato-<i>O</i>:<i>O</i>')bis(dimethyl
 sulfoxide-<i>S</i>)dirhodium(II) cocrystal ethanol disolvate
;
_journal_issue 10
_journal_name_full 'Acta Crystallographica Section C'
_journal_page_first 1193
_journal_page_last 1195
_journal_paper_doi 10.1107/S0108270100009756
_journal_volume 56
_journal_year 2000
_chemical_formula_iupac '[Rh2 (C7 H5 O3)4 (C2 H6 O S)2] , [Rh2 (C4 H7 O2)4 (C2 H6 O S)2] , 2C2 H6 O'
_chemical_formula_moiety 'C32 H32 O14 Rh2 S2 , C20 H40 O10 Rh2 S2 , 2C2 H6 O'
_chemical_formula_sum 'C56 H84 O26 Rh4 S4'
_chemical_formula_weight 1713.12
_chemical_name_systematic
;
Tetrakis(\m-p-hydroxybenzoato-O,O')bis(dimethyl sulfoxide-S)dirhodium(II)-
tetrakis(\m-butyrato-O,O')bis(dimethyl sulfoxide-S)dirhodium(II) cocrystal
ethanol disolvate
;
_space_group_IT_number 14
_symmetry_cell_setting monoclinic
_symmetry_space_group_name_Hall '-P 2yn'
_symmetry_space_group_name_H-M 'P 1 21/n 1'
_cell_angle_alpha 90.00
_cell_angle_beta 90.9150(10)
_cell_angle_gamma 90.00
_cell_formula_units_Z 2
_cell_length_a 11.9418(6)
_cell_length_b 15.2880(8)
_cell_length_c 19.0307(10)
_cell_measurement_reflns_used 6450
_cell_measurement_temperature 173(2)
_cell_measurement_theta_max 56.51
_cell_measurement_theta_min 4.81
_cell_volume 3473.9(3)
_computing_cell_refinement SMART
_computing_data_collection 'SMART (Bruker, 1998)'
_computing_data_reduction 'SHELXTL (Sheldrick, 1997a)'
_computing_molecular_graphics 'DIAMOND (Bergerhoff, 1996)'
_computing_publication_material DIAMOND
_computing_structure_refinement 'SHELXL97 (Sheldrick, 1997b)'
_computing_structure_solution 'SHELXS97 (Sheldrick, 1990)'
_diffrn_ambient_temperature 173(2)
_diffrn_measured_fraction_theta_full .981
_diffrn_measured_fraction_theta_max .981
_diffrn_measurement_device_type 'SMART CCD area-detector'
_diffrn_measurement_method '\w scans'
_diffrn_radiation_monochromator graphite
_diffrn_radiation_source 'normal-focus sealed tube'
_diffrn_radiation_type MoK\a
_diffrn_radiation_wavelength .71073
_diffrn_reflns_av_R_equivalents .052
_diffrn_reflns_limit_h_max 15
_diffrn_reflns_limit_h_min -15
_diffrn_reflns_limit_k_max 20
_diffrn_reflns_limit_k_min -20
_diffrn_reflns_limit_l_max 24
_diffrn_reflns_limit_l_min -24
_diffrn_reflns_number 38253
_diffrn_reflns_theta_full 28.32
_diffrn_reflns_theta_max 28.32
_diffrn_reflns_theta_min 1.71
_diffrn_standards_decay_% <2
_exptl_absorpt_coefficient_mu 1.13
_exptl_absorpt_correction_type none
_exptl_crystal_colour red
_exptl_crystal_density_diffrn 1.638
_exptl_crystal_density_method 'not measured'
_exptl_crystal_description block
_exptl_crystal_F_000 1744
_exptl_crystal_size_max .22
_exptl_crystal_size_mid .20
_exptl_crystal_size_min .14
_refine_diff_density_max .54
_refine_diff_density_min -.97
_refine_ls_extinction_method none
_refine_ls_goodness_of_fit_ref 1.02
_refine_ls_hydrogen_treatment mixed
_refine_ls_matrix_type full
_refine_ls_number_parameters 433
_refine_ls_number_reflns 8473
_refine_ls_number_restraints 3
_refine_ls_restrained_S_all 1.021
_refine_ls_R_factor_all .039
_refine_ls_R_factor_gt .030
_refine_ls_shift/su_max .001
_refine_ls_shift/su_mean .000
_refine_ls_structure_factor_coef Fsqd
_refine_ls_weighting_details 'calc w = 1/[\s^2^(Fo^2^)+(0.035P)^2^+3.15P] where P=(Fo^2^+2Fc^2^)/3'
_refine_ls_weighting_scheme calc
_refine_ls_wR_factor_ref .079
_reflns_number_gt 7201
_reflns_number_total 8473
_reflns_threshold_expression I>2\s(I)
_cod_data_source_file bk1540.cif
_cod_data_source_block I
_cod_depositor_comments
;
The following automatic conversions were performed:
'_symmetry_cell_setting' value 'Monoclinic' changed to 'monoclinic'
according to '/home/saulius/struct/CIF-dictionaries/cif_core.dic'
dictionary named 'cif_core.dic' version 2.4.1 from 2010-06-29.

Automatic conversion script
Id: cif_fix_enum 1527 2010-12-29 10:47:43Z saulius 

The following automatic conversions were performed:

'_symmetry_cell_setting' value 'Monoclinic' changed to 'monoclinic'
according to /home/saulius/struct/CIF-dictionaries/cif_core.dic
dictionary named 'cif_core.dic' version 2.4.1 from 2010-06-29.

Automatic conversion script
Id: cif_fix_values 1715 2011-07-08 13:25:40Z adriana 
;
_cod_original_sg_symbol_H-M 'P 21/n'
_cod_database_code 2011392
_cod_database_fobs_code 2011392

loop_
_symmetry_equiv_pos_as_xyz
'x, y, z'
'-x+1/2, y+1/2, -z+1/2'
'-x, -y, -z'
'x-1/2, -y-1/2, z-1/2'

loop_
_atom_site_label
_atom_site_fract_x
_atom_site_fract_y
_atom_site_fract_z
_atom_site_U_iso_or_equiv
_atom_site_adp_type
_atom_site_calc_flag
_atom_site_refinement_flags
_atom_site_occupancy
_atom_site_disorder_assembly
_atom_site_disorder_group
_atom_site_type_symbol
Rh1 .100678(14) .005528(11) .001162(9) .01307(5) Uani d . 1 . . Rh
Rh2 .054096(17) .066295(13) -.499505(11) .02311(6) Uani d . 1 . . Rh
S1 .30491(5) .01462(4) .00847(3) .01631(12) Uani d . 1 . . S
S2 .15621(6) .20343(4) -.49344(4) .02477(14) Uani d . 1 . . S
O1 .10233(14) -.09530(11) .07042(9) .0198(4) Uani d . 1 . . O
O2 -.08636(13) -.10590(11) .06930(9) .0191(3) Uani d . 1 . . O
O3 .05008(19) -.42358(17) .26575(14) .0508(7) Uani d D 1 . . O
O4 .10156(14) -.08141(11) -.07970(9) .0201(4) Uani d . 1 . . O
O5 -.08718(14) -.09147(11) -.08273(9) .0195(4) Uani d . 1 . . O
O6 .04274(17) -.28154(15) -.36579(10) .0314(5) Uani d D 1 . . O
O7 .37429(14) -.03176(12) -.04481(9) .0241(4) Uani d . 1 . . O
O8 -.03579(17) -.07098(13) -.60592(10) .0307(4) Uani d . 1 . . O
O9 -.09256(16) .13256(13) -.51254(10) .0311(4) Uani d . 1 A . O
O10 .06733(17) .05271(13) -.60602(10) .0301(4) Uani d . 1 . . O
O11 .14268(16) .26783(13) -.55202(10) .0290(4) Uani d . 1 . . O
O12 -.14880(18) -.46942(14) .31493(11) .0306(4) Uani d D 1 . . O
O13 -.19390(17) .00855(13) -.51556(11) .0332(5) Uani d . 1 . . O
C1 .01081(19) -.12983(15) .08933(12) .0170(5) Uani d . 1 . . C
C2 .0196(2) -.20528(16) .13781(12) .0189(5) Uani d . 1 . . C
C3 -.0732(2) -.23637(17) .17333(13) .0222(5) Uani d . 1 . . C
H3 -.1434 -.2078 .1674 .027 Uiso calc R 1 . . H
C4 -.0645(2) -.30812(19) .21701(14) .0289(6) Uani d . 1 . . C
H4 -.1282 -.3279 .2417 .035 Uiso calc R 1 . . H
C5 .0368(2) -.3514(2) .22493(15) .0315(6) Uani d . 1 . . C
C6 .1305(2) -.3214(2) .18945(17) .0389(8) Uani d . 1 . . C
H6 .2000 -.3513 .1942 .047 Uiso calc R 1 . . H
C7 .1220(2) -.24779(19) .14733(15) .0285(6) Uani d . 1 . . C
H7 .1866 -.2260 .1247 .034 Uiso calc R 1 . . H
C8 .00949(19) -.10839(15) -.10639(12) .0170(5) Uani d . 1 . . C
C9 .0169(2) -.16140(16) -.17127(12) .0180(5) Uani d . 1 . . C
C10 .1201(2) -.17232(18) -.20336(14) .0246(5) Uani d . 1 . . C
H10 .1864 -.1514 -.1808 .030 Uiso calc R 1 . . H
C11 .1265(2) -.2136(2) -.26803(14) .0291(6) Uani d . 1 . . C
H11 .1973 -.2213 -.2893 .035 Uiso calc R 1 . . H
C12 .0306(2) -.24372(17) -.30184(13) .0234(5) Uani d . 1 . . C
C13 -.0723(2) -.23536(18) -.26947(14) .0255(6) Uani d . 1 . . C
H13 -.1380 -.2580 -.2916 .031 Uiso calc R 1 . . H
C14 -.0790(2) -.19411(17) -.20500(13) .0232(5) Uani d . 1 . . C
H14 -.1498 -.1880 -.1834 .028 Uiso calc R 1 . . H
C15 .3522(2) .12465(18) .01076(16) .0310(6) Uani d . 1 . . C
H15A .4325 .1259 .0220 .047 Uiso calc R 1 . . H
H15B .3114 .1569 .0468 .047 Uiso calc R 1 . . H
H15C .3386 .1519 -.0352 .047 Uiso calc R 1 . . H
C16 .3522(2) -.02245(19) .09234(13) .0249(5) Uani d . 1 . . C
H16A .3321 -.0842 .0981 .037 Uiso calc R 1 . . H
H16B .3168 .0124 .1291 .037 Uiso calc R 1 . . H
H16C .4337 -.0160 .0960 .037 Uiso calc R 1 . . H
C17 -.1838(2) .09052(19) -.51952(15) .0305(6) Uani d . 1 . . C
C18 -.2872(3) .1442(2) -.5348(2) .0493(9) Uani d P .50 A 1 C
H18A -.2858 .1624 -.5847 .059 Uiso calc P .50 B 1 H
H18B -.2833 .1979 -.5059 .059 Uiso calc P .50 C 1 H
C19 -.3982(5) .1000(5) -.5217(4) .0415(15) Uani d P .50 A 1 C
H19A -.3989 .0415 -.5440 .050 Uiso calc P .50 D 1 H
H19B -.4594 .1350 -.5433 .050 Uiso calc P .50 E 1 H
C20 -.4185(4) .0904(4) -.4415(3) .0981(19) Uani d P .50 A 1 C
H20A -.4912 .0623 -.4342 .147 Uiso calc P .50 F 1 H
H20B -.4182 .1483 -.4195 .147 Uiso calc P .50 G 1 H
H20C -.3590 .0544 -.4204 .147 Uiso calc P .50 H 1 H
C18A -.2872(3) .1442(2) -.5348(2) .0493(9) Uani d P .50 A 2 C
H18C -.3388 .1093 -.5650 .059 Uiso calc P .50 I 2 H
H18D -.2654 .1967 -.5618 .059 Uiso calc P .50 J 2 H
C19A -.3498(7) .1734(5) -.4701(4) .0552(19) Uani d P .50 A 2 C
H19C -.4018 .2217 -.4822 .066 Uiso calc P .50 K 2 H
H19D -.2963 .1944 -.4335 .066 Uiso calc P .50 L 2 H
C20A -.4185(4) .0904(4) -.4415(3) .0981(19) Uani d P .50 A 2 C
H20D -.4580 .1067 -.3987 .147 Uiso calc P .50 M 2 H
H20E -.3665 .0424 -.4310 .147 Uiso calc P .50 N 2 H
H20F -.4729 .0714 -.4775 .147 Uiso calc P .50 O 2 H
C21 .3020(3) .1901(2) -.4778(2) .0473(9) Uani d . 1 . . C
H21A .3353 .1597 -.5177 .071 Uiso calc R 1 . . H
H21B .3141 .1556 -.4349 .071 Uiso calc R 1 . . H
H21C .3372 .2476 -.4720 .071 Uiso calc R 1 . . H
C22 .1200(3) .2581(2) -.41420(15) .0412(8) Uani d . 1 . . C
H22A .1602 .3139 -.4111 .062 Uiso calc R 1 . . H
H22B .1408 .2214 -.3738 .062 Uiso calc R 1 . . H
H22C .0391 .2690 -.4141 .062 Uiso calc R 1 . . H
C23 -.2090(4) -.5441(3) .2115(2) .0710(13) Uani d . 1 . . C
H23A -.2368 -.4887 .1922 .106 Uiso calc R 1 . . H
H23B -.2557 -.5923 .1938 .106 Uiso calc R 1 . . H
H23C -.1314 -.5531 .1972 .106 Uiso calc R 1 . . H
C24 -.2138(3) -.5414(2) .28980(17) .0375(7) Uani d . 1 . . C
H24A -.2925 -.5349 .3047 .045 Uiso calc R 1 . . H
H24B -.1840 -.5967 .3097 .045 Uiso calc R 1 . . H
C25 .0210(2) -.01212(18) -.63610(15) .0280(6) Uani d . 1 . . C
C26 .0357(3) -.0220(2) -.71426(15) .0348(7) Uani d . 1 . . C
H26A -.0063 -.0743 -.7304 .042 Uiso calc R 1 . . H
H26B .0024 .0296 -.7382 .042 Uiso calc R 1 . . H
C27 .1530(3) -.0306(3) -.7356(2) .0704(14) Uani d . 1 . . C
H27A .1943 .0231 -.7220 .084 Uiso calc R 1 . . H
H27B .1556 -.0360 -.7874 .084 Uiso calc R 1 . . H
C28 .2094(6) -.1070(5) -.7033(3) .160(4) Uani d . 1 . . C
H28A .2193 -.0971 -.6527 .240 Uiso calc R 1 . . H
H28B .2827 -.1152 -.7247 .240 Uiso calc R 1 . . H
H28C .1635 -.1594 -.7111 .240 Uiso calc R 1 . . H
H3O -.009(2) -.435(3) .278(2) .064(14) Uiso d D 1 . . H
H6O -.010(2) -.277(2) -.3865(15) .029(9) Uiso d D 1 . . H
H12O -.146(3) -.470(2) .3534(12) .040(11) Uiso d D 1 . . H

loop_
_atom_site_aniso_label
_atom_site_aniso_U_11
_atom_site_aniso_U_22
_atom_site_aniso_U_33
_atom_site_aniso_U_12
_atom_site_aniso_U_13
_atom_site_aniso_U_23
Rh1 .01132(9) .01500(10) .01289(9) -.00033(7) .00035(7) .00025(7)
Rh2 .02344(11) .02204(12) .02382(11) -.00281(8) -.00077(8) .00200(8)
S1 .0131(3) .0190(3) .0169(3) -.0004(2) .0008(2) -.0009(2)
S2 .0240(3) .0232(3) .0270(3) -.0029(3) -.0043(3) .0015(3)
O1 .0148(8) .0220(9) .0226(9) -.0016(7) -.0008(7) .0086(7)
O2 .0149(8) .0212(9) .0212(8) .0011(7) .0001(7) .0073(7)
O3 .0258(11) .0555(16) .0709(17) .0009(11) -.0005(12) .0485(13)
O4 .0160(8) .0259(9) .0183(8) .0014(7) .0001(7) -.0078(7)
O5 .0151(8) .0245(9) .0189(8) -.0005(7) .0015(7) -.0063(7)
O6 .0256(10) .0469(13) .0218(10) .0059(9) -.0026(8) -.0145(9)
O7 .0201(9) .0316(10) .0208(9) .0048(8) .0034(7) -.0046(8)
O8 .0366(11) .0316(11) .0240(9) -.0082(9) -.0016(8) .0014(8)
O9 .0274(10) .0259(10) .0400(11) .0009(8) -.0030(9) .0027(9)
O10 .0371(11) .0282(10) .0252(10) -.0067(9) .0028(8) .0008(8)
O11 .0288(10) .0299(10) .0280(10) -.0051(8) -.0029(8) .0061(8)
O12 .0354(11) .0352(11) .0210(10) -.0105(9) -.0003(9) .0049(9)
O13 .0273(11) .0280(11) .0441(12) .0000(8) -.0040(9) .0035(9)
C1 .0180(11) .0181(12) .0149(11) -.0002(9) .0008(9) .0000(9)
C2 .0176(11) .0210(12) .0182(11) -.0021(9) -.0005(9) .0026(9)
C3 .0180(12) .0235(13) .0253(13) .0022(10) .0027(10) .0053(10)
C4 .0224(13) .0343(16) .0301(14) -.0029(11) .0031(11) .0138(12)
C5 .0232(13) .0349(16) .0362(15) -.0010(12) -.0044(12) .0208(13)
C6 .0193(13) .0437(18) .054(2) .0046(12) -.0006(13) .0261(15)
C7 .0182(12) .0331(15) .0342(15) -.0001(11) .0018(11) .0142(12)
C8 .0176(11) .0161(11) .0173(11) -.0003(9) -.0004(9) .0014(9)
C9 .0181(11) .0182(12) .0177(11) -.0010(9) .0002(9) -.0010(9)
C10 .0173(12) .0303(14) .0261(13) .0012(10) -.0036(10) -.0091(11)
C11 .0190(12) .0401(16) .0282(14) .0051(11) .0018(11) -.0115(12)
C12 .0241(13) .0258(14) .0203(12) .0036(11) -.0013(10) -.0055(10)
C13 .0197(12) .0316(15) .0252(13) -.0030(11) -.0025(10) -.0087(11)
C14 .0179(12) .0281(14) .0237(13) -.0025(10) .0024(10) -.0059(10)
C15 .0301(14) .0214(13) .0416(16) -.0074(11) .0027(12) -.0008(12)
C16 .0215(12) .0325(15) .0205(12) .0003(11) -.0041(10) .0005(11)
C17 .0283(14) .0293(15) .0339(15) .0010(12) -.0019(12) .0032(12)
C18 .0341(17) .0379(19) .075(3) .0039(15) -.0096(17) .0110(18)
C19 .018(3) .047(4) .060(4) .004(3) .000(3) .002(3)
C20 .060(3) .142(5) .093(4) .026(3) .028(3) .024(4)
C18A .0341(17) .0379(19) .075(3) .0039(15) -.0096(17) .0110(18)
C19A .060(5) .040(4) .066(5) .013(4) -.008(4) -.001(4)
C20A .060(3) .142(5) .093(4) .026(3) .028(3) .024(4)
C21 .0265(16) .052(2) .063(2) -.0017(15) -.0083(15) .0129(18)
C22 .065(2) .0291(16) .0291(15) .0019(15) -.0048(15) -.0016(12)
C23 .081(3) .091(3) .041(2) -.026(3) -.004(2) -.022(2)
C24 .0372(17) .0328(16) .0424(18) -.0074(14) -.0016(14) -.0017(14)
C25 .0311(15) .0283(15) .0246(14) .0018(12) -.0007(11) .0039(11)
C26 .0462(18) .0331(16) .0252(14) -.0022(14) .0008(13) .0038(12)
C27 .049(2) .114(4) .049(2) -.020(2) .0122(19) -.043(2)
C28 .141(6) .247(9) .090(4) .148(7) -.049(4) -.083(5)

loop_
_atom_type_symbol
_atom_type_description
_atom_type_scat_dispersion_real
_atom_type_scat_dispersion_imag
_atom_type_scat_source
C C .0033 .0016 'International Tables Vol C Tables 4.2.6.8 and 6.1.1.4'
H H .0000 .0000 'International Tables Vol C Tables 4.2.6.8 and 6.1.1.4'
O O .0106 .0060 'International Tables Vol C Tables 4.2.6.8 and 6.1.1.4'
S S .1246 .1234 'International Tables Vol C Tables 4.2.6.8 and 6.1.1.4'
Rh Rh -1.1178 .9187 'International Tables Vol C Tables 4.2.6.8 and 6.1.1.4'

loop_
_geom_angle_atom_site_label_1
_geom_angle_atom_site_label_2
_geom_angle_atom_site_label_3
_geom_angle_site_symmetry_1
_geom_angle_site_symmetry_3
_geom_angle
_geom_angle_publ_flag
O1 Rh1 O4 . . 89.71(7) no
O1 Rh1 O5 . 3 89.72(7) no
O4 Rh1 O5 . 3 175.73(6) no
O1 Rh1 O2 . 3 175.72(6) no
O4 Rh1 O2 . 3 89.75(7) no
O5 Rh1 O2 3 3 90.51(7) no
O1 Rh1 Rh1 . 3 87.59(5) no
O4 Rh1 Rh1 . 3 87.57(5) no
O5 Rh1 Rh1 3 3 88.18(5) no
O2 Rh1 Rh1 3 3 88.14(5) no
O1 Rh1 S1 . . 90.39(5) no
O4 Rh1 S1 . . 93.61(5) no
O5 Rh1 S1 3 . 90.63(5) no
O2 Rh1 S1 3 . 93.88(5) no
Rh1 Rh1 S1 3 . 177.664(18) no
O8 Rh2 O9 3_554 . 89.82(8) no
O8 Rh2 O13 3_554 3_554 88.95(9) no
O9 Rh2 O13 . 3_554 175.51(8) no
O8 Rh2 O10 3_554 . 175.82(8) no
O9 Rh2 O10 . . 90.55(8) no
O13 Rh2 O10 3_554 . 90.36(8) no
O8 Rh2 Rh2 3_554 3_554 88.34(6) no
O9 Rh2 Rh2 . 3_554 87.56(6) no
O13 Rh2 Rh2 3_554 3_554 88.09(6) no
O10 Rh2 Rh2 . 3_554 87.52(5) no
O8 Rh2 S2 3_554 . 89.11(6) no
O9 Rh2 S2 . . 90.38(6) no
O13 Rh2 S2 3_554 . 93.92(6) no
O10 Rh2 S2 . . 95.05(6) no
Rh2 Rh2 S2 3_554 . 176.72(2) no
O7 S1 C15 . . 106.63(13) no
O7 S1 C16 . . 106.60(12) no
C15 S1 C16 . . 100.59(14) no
O7 S1 Rh1 . . 119.78(8) no
C15 S1 Rh1 . . 111.83(10) no
C16 S1 Rh1 . . 109.59(9) no
O11 S2 C21 . . 107.19(14) no
O11 S2 C22 . . 107.30(13) no
C21 S2 C22 . . 99.34(18) no
O11 S2 Rh2 . . 119.04(8) no
C21 S2 Rh2 . . 113.57(12) no
C22 S2 Rh2 . . 108.45(12) no
C1 O1 Rh1 . . 120.02(15) no
C1 O2 Rh1 . 3 118.69(15) no
C5 O3 H3O . . 105(3) no
C8 O4 Rh1 . . 119.94(15) no
C8 O5 Rh1 . 3 118.87(15) no
C12 O6 H6O . . 109(2) no
C25 O8 Rh2 . 3_554 119.38(18) no
C17 O9 Rh2 . . 119.74(18) no
C25 O10 Rh2 . . 119.13(17) no
C24 O12 H12O . . 111(3) no
C17 O13 Rh2 . 3_554 119.12(19) no
O2 C1 O1 . . 125.5(2) no
O2 C1 C2 . . 117.8(2) no
O1 C1 C2 . . 116.6(2) no
C3 C2 C7 . . 118.8(2) no
C3 C2 C1 . . 121.4(2) no
C7 C2 C1 . . 119.8(2) no
C4 C3 C2 . . 120.8(2) no
C4 C3 H3 . . 119.6 no
C2 C3 H3 . . 119.6 no
C3 C4 C5 . . 120.2(2) no
C3 C4 H4 . . 119.9 no
C5 C4 H4 . . 119.9 no
O3 C5 C4 . . 123.0(2) no
O3 C5 C6 . . 117.2(3) no
C4 C5 C6 . . 119.8(2) no
C7 C6 C5 . . 119.7(3) no
C7 C6 H6 . . 120.1 no
C5 C6 H6 . . 120.1 no
C6 C7 C2 . . 120.7(2) no
C6 C7 H7 . . 119.6 no
C2 C7 H7 . . 119.6 no
O5 C8 O4 . . 125.2(2) no
O5 C8 C9 . . 118.2(2) no
O4 C8 C9 . . 116.6(2) no
C10 C9 C14 . . 118.7(2) no
C10 C9 C8 . . 119.8(2) no
C14 C9 C8 . . 121.3(2) no
C11 C10 C9 . . 120.4(2) no
C11 C10 H10 . . 119.8 no
C9 C10 H10 . . 119.8 no
C12 C11 C10 . . 120.5(2) no
C12 C11 H11 . . 119.8 no
C10 C11 H11 . . 119.8 no
O6 C12 C11 . . 117.3(2) no
O6 C12 C13 . . 123.0(2) no
C11 C12 C13 . . 119.7(2) no
C14 C13 C12 . . 120.0(2) no
C14 C13 H13 . . 120.0 no
C12 C13 H13 . . 120.0 no
C13 C14 C9 . . 120.8(2) no
C13 C14 H14 . . 119.6 no
C9 C14 H14 . . 119.6 no
S1 C15 H15A . . 109.5 no
S1 C15 H15B . . 109.5 no
H15A C15 H15B . . 109.5 no
S1 C15 H15C . . 109.5 no
H15A C15 H15C . . 109.5 no
H15B C15 H15C . . 109.5 no
S1 C16 H16A . . 109.5 no
S1 C16 H16B . . 109.5 no
H16A C16 H16B . . 109.5 no
S1 C16 H16C . . 109.5 no
H16A C16 H16C . . 109.5 no
H16B C16 H16C . . 109.5 no
O13 C17 O9 . . 125.4(3) no
O13 C17 C18 . . 118.2(3) no
O9 C17 C18 . . 116.4(3) no
C17 C18 C19 . . 116.3(4) no
C17 C18 H18A . . 108.2 no
C19 C18 H18A . . 108.2 no
C17 C18 H18B . . 108.2 no
C19 C18 H18B . . 108.2 no
H18A C18 H18B . . 107.4 no
C18 C19 C20 . . 110.8(5) no
C18 C19 H19A . . 109.5 no
C20 C19 H19A . . 109.5 no
C18 C19 H19B . . 109.5 no
C20 C19 H19B . . 109.5 no
H19A C19 H19B . . 108.1 no
C19 C20 H20A . . 109.5 no
C19 C20 H20B . . 109.5 no
H20A C20 H20B . . 109.5 no
C19 C20 H20C . . 109.5 no
H20A C20 H20C . . 109.5 no
H20B C20 H20C . . 109.5 no
H19C C19A H19D . . 108.5 no
S2 C21 H21A . . 109.5 no
S2 C21 H21B . . 109.5 no
H21A C21 H21B . . 109.5 no
S2 C21 H21C . . 109.5 no
H21A C21 H21C . . 109.5 no
H21B C21 H21C . . 109.5 no
S2 C22 H22A . . 109.5 no
S2 C22 H22B . . 109.5 no
H22A C22 H22B . . 109.5 no
S2 C22 H22C . . 109.5 no
H22A C22 H22C . . 109.5 no
H22B C22 H22C . . 109.5 no
C24 C23 H23A . . 109.5 no
C24 C23 H23B . . 109.5 no
H23A C23 H23B . . 109.5 no
C24 C23 H23C . . 109.5 no
H23A C23 H23C . . 109.5 no
H23B C23 H23C . . 109.5 no
O12 C24 C23 . . 109.1(3) no
O12 C24 H24A . . 109.9 no
C23 C24 H24A . . 109.9 no
O12 C24 H24B . . 109.9 no
C23 C24 H24B . . 109.9 no
H24A C24 H24B . . 108.3 no
O10 C25 O8 . . 125.6(3) no
O10 C25 C26 . . 117.9(3) no
O8 C25 C26 . . 116.5(3) no
C27 C26 C25 . . 114.0(3) no
C27 C26 H26A . . 108.7 no
C25 C26 H26A . . 108.7 no
C27 C26 H26B . . 108.7 no
C25 C26 H26B . . 108.7 no
H26A C26 H26B . . 107.6 no
C26 C27 C28 . . 112.7(5) no
C26 C27 H27A . . 109.0 no
C28 C27 H27A . . 109.0 no
C26 C27 H27B . . 109.0 no
C28 C27 H27B . . 109.0 no
H27A C27 H27B . . 107.8 no
C27 C28 H28A . . 109.5 no
C27 C28 H28B . . 109.5 no
H28A C28 H28B . . 109.5 no
C27 C28 H28C . . 109.5 no
H28A C28 H28C . . 109.5 no
H28B C28 H28C . . 109.5 no

loop_
_geom_bond_atom_site_label_1
_geom_bond_atom_site_label_2
_geom_bond_site_symmetry_2
_geom_bond_distance
_geom_bond_publ_flag
Rh1 O1 . 2.0280(16) yes
Rh1 O4 . 2.0335(16) yes
Rh1 O5 3 2.0421(16) yes
Rh1 O2 3 2.0431(16) yes
Rh1 Rh1 3 2.4102(4) yes
Rh1 S1 . 2.4445(6) yes
Rh2 O8 3_554 2.0230(19) yes
Rh2 O9 . 2.0350(19) yes
Rh2 O13 3_554 2.040(2) yes
Rh2 O10 . 2.0462(19) yes
Rh2 Rh2 3_554 2.4037(4) yes
Rh2 S2 . 2.4272(7) yes
S1 O7 . 1.4980(17) no
S1 C15 . 1.775(3) no
S1 C16 . 1.777(3) no
S2 O11 . 1.4941(19) no
S2 C21 . 1.773(3) no
S2 C22 . 1.783(3) no
O1 C1 . 1.271(3) no
O2 C1 . 1.270(3) no
O2 Rh1 3 2.0431(16) no
O3 C5 . 1.357(3) no
O3 H3O . .77(3) no
O4 C8 . 1.272(3) no
O5 C8 . 1.272(3) no
O5 Rh1 3 2.0421(16) no
O6 C12 . 1.357(3) no
O6 H6O . .75(2) no
O8 C25 . 1.270(3) no
O8 Rh2 3_554 2.0230(19) no
O9 C17 . 1.270(3) no
O10 C25 . 1.267(3) no
O12 C24 . 1.426(4) no
O12 H12O . .73(2) no
O13 C17 . 1.261(3) no
O13 Rh2 3_554 2.040(2) no
C1 C2 . 1.480(3) no
C2 C3 . 1.391(3) no
C2 C7 . 1.394(3) no
C3 C4 . 1.379(4) no
C3 H3 . .9500 no
C4 C5 . 1.385(4) no
C4 H4 . .9500 no
C5 C6 . 1.394(4) no
C6 C7 . 1.384(4) no
C6 H6 . .9500 no
C7 H7 . .9500 no
C8 C9 . 1.481(3) no
C9 C10 . 1.394(3) no
C9 C14 . 1.397(3) no
C10 C11 . 1.386(3) no
C10 H10 . .9500 no
C11 C12 . 1.384(4) no
C11 H11 . .9500 no
C12 C13 . 1.389(4) no
C13 C14 . 1.383(3) no
C13 H13 . .9500 no
C14 H14 . .9500 no
C15 H15A . .9800 no
C15 H15B . .9800 no
C15 H15C . .9800 no
C16 H16A . .9800 no
C16 H16B . .9800 no
C16 H16C . .9800 no
C17 C18 . 1.507(4) no
C18 C19 . 1.512(7) no
C18 H18A . .9900 no
C18 H18B . .9900 no
C19 C20 . 1.556(9) no
C19 H19A . .9900 no
C19 H19B . .9900 no
C20 H20A . .9800 no
C20 H20B . .9800 no
C20 H20C . .9800 no
C19A H19C . .9900 no
C19A H19D . .9900 no
C21 H21A . .9800 no
C21 H21B . .9800 no
C21 H21C . .9800 no
C22 H22A . .9800 no
C22 H22B . .9800 no
C22 H22C . .9800 no
C23 C24 . 1.492(5) no
C23 H23A . .9800 no
C23 H23B . .9800 no
C23 H23C . .9800 no
C24 H24A . .9900 no
C24 H24B . .9900 no
C25 C26 . 1.508(4) no
C26 C27 . 1.471(5) no
C26 H26A . .9900 no
C26 H26B . .9900 no
C27 C28 . 1.477(8) no
C27 H27A . .9900 no
C27 H27B . .9900 no
C28 H28A . .9800 no
C28 H28B . .9800 no
C28 H28C . .9800 no

loop_
_geom_hbond_atom_site_label_D
_geom_hbond_atom_site_label_H
_geom_hbond_atom_site_label_A
_geom_hbond_site_symmetry_A
_geom_hbond_distance_DH
_geom_hbond_distance_HA
_geom_hbond_distance_DA
_geom_hbond_angle_DHA
O3 H3O O12 . .77(3) 1.90(3) 2.661(3) 175(5)
O6 H6O O11 3_554 .75(2) 1.95(2) 2.699(3) 175(3)
O12 H12O O7 4_556 .73(2) 1.95(2) 2.679(3) 176(4)

loop_
_geom_torsion_atom_site_label_1
_geom_torsion_atom_site_label_2
_geom_torsion_atom_site_label_3
_geom_torsion_atom_site_label_4
_geom_torsion_site_symmetry_1
_geom_torsion
_geom_torsion_publ_flag
O1 Rh1 S1 O7 . 95.09(10) no
O4 Rh1 S1 O7 . 5.36(10) no
O5 Rh1 S1 O7 3 -175.19(10) no
O2 Rh1 S1 O7 3 -84.64(10) no
Rh1 Rh1 S1 O7 3 125.5(4) no
O1 Rh1 S1 C15 . -139.15(12) no
O4 Rh1 S1 C15 . 131.12(12) no
O5 Rh1 S1 C15 3 -49.43(12) no
O2 Rh1 S1 C15 3 41.12(12) no
Rh1 Rh1 S1 C15 3 -108.7(5) no
O1 Rh1 S1 C16 . -28.49(11) no
O4 Rh1 S1 C16 . -118.23(11) no
O5 Rh1 S1 C16 3 61.23(11) no
O2 Rh1 S1 C16 3 151.78(11) no
Rh1 Rh1 S1 C16 3 1.9(5) no
O8 Rh2 S2 O11 3_554 -144.55(11) no
O9 Rh2 S2 O11 . -54.73(11) no
O13 Rh2 S2 O11 3_554 126.57(11) no
O10 Rh2 S2 O11 . 35.86(11) no
Rh2 Rh2 S2 O11 3_554 -105.7(4) no
O8 Rh2 S2 C21 3_554 87.80(15) no
O9 Rh2 S2 C21 . 177.61(15) no
O13 Rh2 S2 C21 3_554 -1.09(15) no
O10 Rh2 S2 C21 . -91.80(15) no
Rh2 Rh2 S2 C21 3_554 126.6(4) no
O8 Rh2 S2 C22 3_554 -21.60(13) no
O9 Rh2 S2 C22 . 68.21(13) no
O13 Rh2 S2 C22 3_554 -110.49(13) no
O10 Rh2 S2 C22 . 158.80(13) no
Rh2 Rh2 S2 C22 3_554 17.2(4) no
O4 Rh1 O1 C1 . -87.36(18) no
O5 R1 O1 C1 3 88.40(18) no
O2 Rh1 O1 C1 3 -4.6(10) no
Rh1 Rh1 O1 C1 3 .21(17) no
S1 Rh1 O1 C1 . 179.03(17) no
O1 Rh1 O4 C8 . 90.99(18) no
O5 Rh1 O4 C8 3 8.7(10) no
O2 Rh1 O4 C8 3 -84.76(18) no
Rh1 Rh1 O4 C8 3 3.39(17) no
S1 Rh1 O4 C8 . -178.63(17) no
O8 Rh2 O9 C17 3_554 -91.1(2) no
O13 Rh2 O9 C17 3_554 -17.0(12) no
O10 Rh2 O9 C17 . 84.7(2) no
Rh2 Rh2 O9 C17 3_554 -2.8(2) no
S2 Rh2 O9 C17 . 179.8(2) no
O8 Rh2 O10 C25 3_554 7.7(13) no
O9 Rh2 O10 C25 . -87.4(2) no
O13 Rh2 O10 C25 3_554 88.2(2) no
Rh2 Rh2 O10 C25 3_554 .1(2) no
S2 Rh2 O10 C25 . -177.9(2) no
Rh1 O2 C1 O1 3 1.6(3) no
Rh1 O2 C1 C2 3 -177.22(16) no
Rh1 O1 C1 O2 . -1.2(3) no
Rh1 O1 C1 C2 . 177.65(15) no
O2 C1 C2 C3 . -14.8(4) no
O1 C1 C2 C3 . 166.3(2) no
O2 C1 C2 C7 . 163.8(2) no
O1 C1 C2 C7 . -15.1(3) no
C7 C2 C3 C4 . -.3(4) no
C1 C2 C3 C4 . 178.4(2) no
C2 C3 C4 C5 . -1.3(4) no
C3 C4 C5 O3 . -178.4(3) no
C3 C4 C5 C6 . 1.0(5) no
O3 C5 C6 C7 . -179.7(3) no
C4 C5 C6 C7 . .9(5) no
C5 C6 C7 C2 . -2.5(5) no
C3 C2 C7 C6 . 2.2(4) no
C1 C2 C7 C6 . -176.5(3) no
Rh1 O5 C8 O4 3 6.0(3) no
Rh1 O5 C8 C9 3 -172.05(16) no
Rh1 O4 C8 O5 . -6.6(3) no
Rh1 O4 C8 C9 . 171.53(15) no
O5 C8 C9 C10 . 172.3(2) no
O4 C8 C9 C10 . -6.0(3) no
O5 C8 C9 C14 . -1.6(4) no
O4 C8 C9 C14 . -179.8(2) no
C14 C9 C10 C11 . 1.0(4) no
C8 C9 C10 C11 . -173.0(2) no
C9 C10 C11 C12 . .6(4) no
C10 C11 C12 O6 . 178.4(3) no
C10 C11 C12 C13 . -2.4(4) no
O6 C12 C13 C14 . -178.4(3) no
C11 C12 C13 C14 . 2.5(4) no
C12 C13 C14 C9 . -.8(4) no
C10 C9 C14 C13 . -1.0(4) no
C8 C9 C14 C13 . 172.9(2) no
Rh2 O13 C17 O9 3_554 -2.5(4) no
Rh2 O13 C17 C18 3_554 176.5(2) no
Rh2 O9 C17 O13 . 3.9(4) no
Rh2 O9 C17 C18 . -175.2(2) no
O13 C17 C18 C19 . 18.7(6) no
O9 C17 C18 C19 . -162.2(4) no
C17 C18 C19 C20 . 72.0(6) no
Rh2 O10 C25 O8 . .9(4) no
Rh2 O10 C25 C26 . -177.9(2) no
Rh2 O8 C25 O10 3_554 -1.5(4) no
Rh2 O8 C25 C26 3_554 177.25(19) no
O10 C25 C26 C27 . 59.8(4) no
O8 C25 C26 C27 . -119.1(4) no
C25 C26 C27 C28 . 59.4(5) no
